data_7703920
loop_
_publ_author_name
'Chen, Jia-Tao'
'Zhao, Xin-Hua'
'Zhang, Yuan-Zhu'

_publ_section_title
;
 Manipulating the spin crossover behavior in a series of
 {FeFe<sup>II</sup>} complexes.
;
_journal_issue 18
_journal_name_full 'Dalton transactions (Cambridge, England : 2003)'
_journal_page_first 5949
_journal_page_last 5956
_journal_paper_doi 10.1039/d0dt00016g
_journal_volume 49
_journal_year 2020
_chemical_formula_moiety 'C66 H66 B2 Fe3 N22, 2(C H2 Cl2), 5(C H4 O)'
_chemical_formula_sum 'C73 H90 B2 Cl4 Fe3 N22 O5'
_chemical_formula_weight 1686.63
_space_group_crystal_system monoclinic
_space_group_IT_number 15
_space_group_name_Hall '-C 2yc'
_space_group_name_H-M_alt 'C 1 2/c 1'
_atom_sites_solution_hydrogens geom
_atom_sites_solution_primary iterative
_audit_creation_date 2020-03-17
_audit_creation_method
;
Olex2 1.2
(compiled 2018.05.29 svn.r3508 for OlexSys, GUI svn.r5506)
;
_audit_update_record
;
2020-03-27 deposited with the CCDC.	2020-04-01 downloaded from the CCDC.
;
_cell_angle_alpha 90
_cell_angle_beta 113.46
_cell_angle_gamma 90
_cell_formula_units_Z 4
_cell_length_a 18.4576(12)
_cell_length_b 20.1964(13)
_cell_length_c 23.1855(12)
_cell_measurement_reflns_used 7341
_cell_measurement_temperature 100(2)
_cell_measurement_theta_max 24.663
_cell_measurement_theta_min 2.822
_cell_volume 7928.6(8)
_computing_cell_refinement 'SAINT V8.38A (?, 2016)'
_computing_data_collection 'Bruker APEX3'
_computing_data_reduction 'SAINT V8.38A (?, 2016)'
_computing_molecular_graphics 'Olex2 (Dolomanov et al., 2009)'
_computing_publication_material 'Olex2 (Dolomanov et al., 2009)'
_computing_structure_refinement 'XL (Sheldrick, 2008)'
_computing_structure_solution 'olex2.solve (Bourhis et al., 2015)'
_diffrn_ambient_temperature 100.0
_diffrn_measured_fraction_theta_full 0.991
_diffrn_measured_fraction_theta_max 0.991
_diffrn_measurement_device_type 'Bruker APEX-II CCD'
_diffrn_measurement_method '\f and \w scans'
_diffrn_radiation_type MoK\a
_diffrn_radiation_wavelength 0.71073
_diffrn_reflns_av_R_equivalents 0.0538
_diffrn_reflns_av_unetI/netI 0.0449
_diffrn_reflns_Laue_measured_fraction_full 0.991
_diffrn_reflns_Laue_measured_fraction_max 0.991
_diffrn_reflns_limit_h_max 19
_diffrn_reflns_limit_h_min -21
_diffrn_reflns_limit_k_max 23
_diffrn_reflns_limit_k_min -23
_diffrn_reflns_limit_l_max 27
_diffrn_reflns_limit_l_min -27
_diffrn_reflns_number 28328
_diffrn_reflns_point_group_measured_fraction_full 0.991
_diffrn_reflns_point_group_measured_fraction_max 0.991
_diffrn_reflns_theta_full 24.818
_diffrn_reflns_theta_max 24.818
_diffrn_reflns_theta_min 2.233
_diffrn_standards_number 0
_exptl_absorpt_coefficient_mu 0.741
_exptl_absorpt_correction_T_max 0.7451
_exptl_absorpt_correction_T_min 0.6642
_exptl_absorpt_correction_type multi-scan
_exptl_absorpt_process_details
'SADABS-2016/2 (Bruker,2016/2) was used for absorption correction. wR2(int) was 0.0801 before and 0.0552 after correction. The Ratio of minimum to maximum transmission is 0.8914. The \l/2 correction factor is Not present.'
_exptl_crystal_colour 'dark red'
_exptl_crystal_colour_modifier dark
_exptl_crystal_colour_primary red
_exptl_crystal_density_diffrn 1.413
_exptl_crystal_description block
_exptl_crystal_F_000 3512
_exptl_crystal_size_max 0.2
_exptl_crystal_size_mid 0.15
_exptl_crystal_size_min 0.11
_refine_diff_density_max 0.947
_refine_diff_density_min -1.023
_refine_diff_density_rms 0.091
_refine_ls_extinction_method none
_refine_ls_goodness_of_fit_ref 1.052
_refine_ls_hydrogen_treatment constr
_refine_ls_matrix_type full
_refine_ls_number_parameters 574
_refine_ls_number_reflns 6788
_refine_ls_number_restraints 195
_refine_ls_restrained_S_all 1.062
_refine_ls_R_factor_all 0.0960
_refine_ls_R_factor_gt 0.0754
_refine_ls_shift/su_max 0.001
_refine_ls_shift/su_mean 0.000
_refine_ls_structure_factor_coef Fsqd
_refine_ls_weighting_details 'w=1/[\s^2^(Fo^2^)+(0.0977P)^2^+48.3672P] where P=(Fo^2^+2Fc^2^)/3'
_refine_ls_weighting_scheme calc
_refine_ls_wR_factor_gt 0.1937
_refine_ls_wR_factor_ref 0.2095
_reflns_Friedel_coverage 0.000
_reflns_number_gt 5288
_reflns_number_total 6788
_reflns_threshold_expression 'I > 2\s(I)'
_cod_data_source_file d0dt00016g2.cif
_cod_data_source_block Tp3Me_100K
_cod_depositor_comments 'Adding full bibliography for 7703915--7703920.cif.'
_cod_original_cell_volume 7928.8(8)
_cod_database_code 7703920
_shelx_shelxl_version_number 2014/7
_shelx_space_group_comment
;
The symmetry employed for this shelxl refinement is uniquely defined
by the following loop, which should always be used as a source of
symmetry information in preference to the above space-group names.
They are only intended as comments.
;
_olex2_refinement_description
;
1. Fixed Uiso
 At 1.2 times of:
  All B(H) groups, All C(H) groups, All C(H,H) groups, All C(H,H,H,H) groups
 At 1.5 times of:
  All C(H,H,H) groups, All C(H,H,H,H,H,H) groups, All O(H) groups
2. Restrained distances
 O2B-C35B = O2A-C35A
 1.42 with sigma of 0.02
 Cl1B-C37A = Cl2B-C37B = Cl2A-C37B = Cl1A-C37A
 1.79 with sigma of 0.02
 O3-C36
 1.42 with sigma of 0.02
 O1B-C34
 1.45 with sigma of 0.02
 Cl1B-Cl1A = Cl2B-Cl2A
 2.9 with sigma of 0.04
3. Rigid bond restraints
 C17, C8, C9, C10, C11, C16
 with sigma for 1-2 distances of 0.01 and sigma for 1-3 distances of 0.01
 C11, C16, C15, C14, C13, C12
 with sigma for 1-2 distances of 0.02 and sigma for 1-3 distances of 0.02
4. Uiso/Uaniso restraints and constraints
O2B \\sim C35B: within 2A with sigma of 0.01 and sigma for terminal atoms of
0.02
Cl1A \\sim Cl1B \\sim Cl2A \\sim Cl2B \\sim O3 \\sim C36 \\sim C37A \\sim C37B:
within 2A with sigma of 0.01 and sigma for terminal atoms of 0.02
Uanis(C11) \\sim Ueq, Uanis(C16) \\sim Ueq, Uanis(C17) \\sim Ueq, Uanis(C8)
\\sim Ueq, Uanis(C9) \\sim Ueq, Uanis(C10) \\sim Ueq: with sigma of 0.02 and
sigma for terminal atoms of 0.04
Uanis(C13) \\sim Ueq, Uanis(C12) \\sim Ueq, Uanis(C11) \\sim Ueq, Uanis(C16)
\\sim Ueq, Uanis(C15) \\sim Ueq, Uanis(C14) \\sim Ueq: with sigma of 0.02 and
sigma for terminal atoms of 0.04
Uanis(Cl1B) \\sim Ueq, Uanis(C37A) \\sim Ueq, Uanis(Cl1A) \\sim Ueq: with sigma
of 0.01 and sigma for terminal atoms of 0.02
Uanis(C35B) \\sim Ueq, Uanis(O2B) \\sim Ueq: with sigma of 0.01 and sigma for
terminal atoms of 0.02
Uanis(C37A) = Uanis(C37B)
Uanis(Cl1B) = Uanis(Cl2B)
Uanis(O1A) = Uanis(O1B)
Uanis(O2A) = Uanis(O2B)
Uanis(C35A) = Uanis(C35B)
Uanis(Cl1A) = Uanis(Cl2A)
5. Others
 Sof(H7BC)=Sof(H7BD)=Sof(C17)=Sof(H17)=Sof(C8)=Sof(C9)=Sof(H9)=Sof(C10)=
 Sof(H10)=Sof(C11)=Sof(C16)=Sof(C15)=Sof(H15)=Sof(C14)=Sof(H14)=Sof(C13)=
 Sof(H13)=Sof(C12)=Sof(H12)=1-FVAR(1)
 Sof(H7AA)=Sof(H7AB)=Sof(C9A)=Sof(H9A)=Sof(C8A)=Sof(C17A)=Sof(H17A)=Sof(C16A)=
 Sof(H16A)=Sof(C15A)=Sof(C10A)=Sof(C11A)=Sof(H11A)=Sof(C12A)=Sof(H12A)=
 Sof(C13A)=Sof(H13A)=Sof(C14A)=Sof(H14A)=FVAR(1)
 Sof(Cl2A)=Sof(Cl2B)=Sof(C37B)=Sof(H37C)=Sof(H37D)=1-FVAR(2)
 Sof(Cl1A)=Sof(Cl1B)=Sof(C37A)=Sof(H37A)=Sof(H37B)=FVAR(2)
 Sof(O1B)=Sof(H1B)=Sof(H34D)=Sof(H34E)=Sof(H34F)=1-FVAR(3)
 Sof(O1A)=Sof(H1AA)=Sof(H34A)=Sof(H34B)=Sof(H34C)=FVAR(3)
 Sof(O2B)=Sof(H2B)=Sof(C35B)=Sof(H35D)=Sof(H35E)=Sof(H35F)=1-FVAR(4)
 Sof(O2A)=Sof(H2A)=Sof(C35A)=Sof(H35A)=Sof(H35B)=Sof(H35C)=FVAR(4)
 Fixed Sof: O3(0.5) H3A(0.5) C36(0.5) H36A(0.5) H36B(0.5) H36C(0.5)
6.a Ternary CH refined with riding coordinates:
 B1(H1A)
6.b Secondary CH2 refined with riding coordinates:
 C6(H6A,H6B), C7(H7AA,H7AB), C7(H7BC,H7BD), C18(H18A,H18B), C37A(H37A,H37B),
 C37B(H37C,H37D)
6.c Me refined with everything fixed:
 C34(H34A,H34B,H34C), C34(H34D,H34E,H34F), C36(H36A,H36B,H36C)
6.d Aromatic/amide H refined with riding coordinates:
 C1(H1), C2(H2), C3(H3), C4(H4), C9A(H9A), C17A(H17A), C16A(H16A), C11A(H11A),
 C12A(H12A), C13A(H13A), C14A(H14A), C17(H17), C9(H9), C10(H10), C15(H15),
 C14(H14), C13(H13), C12(H12), C22(H22), C23(H23), C26(H26), C27(H27), C30(H30),
  C31(H31)
6.e Naphthalene refined as free rotating group:
 C9A(C8A,C17A,C16A,C15A,C10A,C11A,C12A,C13A,C14A), C17(C8,C9,C10,C11,C16,C15,
 C14,C13,C12)
6.f Idealised Me refined as rotating group:
 C25(H25A,H25B,H25C), C29(H29A,H29B,H29C), C33(H33A,H33B,H33C), C35A(H35A,H35B,
 H35C), C35B(H35D,H35E,H35F)
6.g Idealised tetrahedral OH refined with riding coordinates:
 O3(H3A)
6.h Idealised tetrahedral OH refined as rotating group:
 O1A(H1AA), O1B(H1B), O2A(H2A), O2B(H2B)
;
_olex2_submission_special_instructions 'No special instructions were received'

loop_
_space_group_symop_operation_xyz
'x, y, z'
'-x, y, -z+1/2'
'x+1/2, y+1/2, z'
'-x+1/2, y+1/2, -z+1/2'
'-x, -y, -z'
'x, -y, z-1/2'
'-x+1/2, -y+1/2, -z'
'x+1/2, -y+1/2, z-1/2'

loop_
_atom_site_label
_atom_site_type_symbol
_atom_site_fract_x
_atom_site_fract_y
_atom_site_fract_z
_atom_site_U_iso_or_equiv
_atom_site_adp_type
_atom_site_occupancy
_atom_site_site_symmetry_order
_atom_site_calc_flag
_atom_site_refinement_flags_posn
_atom_site_refinement_flags_adp
_atom_site_refinement_flags_occupancy
_atom_site_disorder_assembly
_atom_site_disorder_group
Fe1 Fe 0.5000 0.56519(4) 0.7500 0.0266(3) Uani 1 2 d S T P . .
Fe2 Fe 0.31670(4) 0.38602(4) 0.63014(3) 0.0400(3) Uani 1 1 d . . . . .
Cl1A Cl 0.5479(2) 0.87238(19) 0.6861(2) 0.1316(13) Uani 0.775(4) 1 d D U . A 1
Cl1B Cl 0.5380(3) 0.7679(3) 0.5968(2) 0.1431(15) Uani 0.775(4) 1 d D U . A 1
Cl2A Cl 0.4965(8) 0.9020(7) 0.5519(7) 0.1316(13) Uani 0.225(4) 1 d D U . A 2
Cl2B Cl 0.5945(11) 0.7900(10) 0.6321(8) 0.1431(15) Uani 0.225(4) 1 d D U . A 2
O1A O 0.4161(9) 0.0611(6) 0.7239(6) 0.134(4) Uani 0.639(9) 1 d . . . B 1
H1AA H 0.3851 0.0935 0.7161 0.201 Uiso 0.639(9) 1 calc GR . . B 1
O1B O 0.4544(12) 0.0322(11) 0.6703(10) 0.134(4) Uani 0.361(9) 1 d D . . B 2
H1B H 0.4912 0.0329 0.7063 0.201 Uiso 0.361(9) 1 calc GR . . B 2
O2A O 0.8400(6) 0.6003(6) 0.8100(5) 0.114(3) Uani 0.762(13) 1 d D . . C 1
H2A H 0.8330 0.6384 0.8214 0.172 Uiso 0.762(13) 1 calc GR . . C 1
O2B O 0.860(2) 0.6153(18) 0.7851(16) 0.114(3) Uani 0.238(13) 1 d D U . C 2
H2B H 0.8538 0.6545 0.7940 0.172 Uiso 0.238(13) 1 calc GR . . C 2
O3 O 0.4609(13) 0.9550(11) 0.5056(12) 0.216(8) Uani 0.5 1 d D U . D -1
H3A H 0.4603 0.9134 0.5043 0.323 Uiso 0.5 1 calc R . . D -1
N1 N 0.5486(2) 0.56745(18) 0.68780(16) 0.0324(9) Uani 1 1 d . . . . .
N2 N 0.5810(3) 0.6383(2) 0.78962(18) 0.0458(12) Uani 1 1 d . . . . .
N3 N 0.4266(2) 0.49690(18) 0.70558(16) 0.0263(8) Uani 1 1 d . . . . .
N4 N 0.3566(3) 0.4455(2) 0.52433(19) 0.0489(12) Uani 1 1 d . . . . .
N5 N 0.1934(4) 0.4948(4) 0.6090(3) 0.091(2) Uani 1 1 d . . . . .
N6 N 0.2434(3) 0.2571(3) 0.5908(2) 0.0576(14) Uani 1 1 d . . . . .
N7 N 0.2390(3) 0.3221(3) 0.57203(19) 0.0515(13) Uani 1 1 d . . . . .
N8 N 0.3863(3) 0.2540(2) 0.65814(19) 0.0535(14) Uani 1 1 d . . . . .
N9 N 0.4029(3) 0.3187(2) 0.64845(18) 0.0417(11) Uani 1 1 d . . . . .
N10 N 0.2915(3) 0.2786(3) 0.7046(2) 0.0678(17) Uani 1 1 d . . . . .
N11 N 0.2926(3) 0.3467(3) 0.70078(19) 0.0547(14) Uani 1 1 d . . . . .
C1 C 0.5201(3) 0.5408(2) 0.62951(19) 0.0308(10) Uani 1 1 d . . . . .
H1 H 0.4688 0.5218 0.6135 0.037 Uiso 1 1 calc R . . . .
C2 C 0.5628(3) 0.5402(2) 0.5924(2) 0.0366(11) Uani 1 1 d . . . . .
H2 H 0.5412 0.5207 0.5517 0.044 Uiso 1 1 calc R . . . .
C3 C 0.6372(3) 0.5680(3) 0.6146(2) 0.0465(14) Uani 1 1 d . . . . .
H3 H 0.6677 0.5679 0.5898 0.056 Uiso 1 1 calc R . . . .
C4 C 0.6664(4) 0.5962(3) 0.6739(2) 0.0579(17) Uani 1 1 d . . . . .
H4 H 0.7171 0.6163 0.6904 0.069 Uiso 1 1 calc R . . . .
C5 C 0.6210(4) 0.5949(3) 0.7087(2) 0.0454(14) Uani 1 1 d . . . . .
C6 C 0.6498(4) 0.6202(3) 0.7748(2) 0.0564(17) Uani 1 1 d . . . . .
H6A H 0.6815 0.5856 0.8044 0.068 Uiso 1 1 calc R . . . .
H6B H 0.6838 0.6595 0.7796 0.068 Uiso 1 1 calc R . . . .
C7 C 0.6086(4) 0.6470(3) 0.8602(2) 0.0480(14) Uani 1 1 d . . . . .
H7AA H 0.6211 0.6027 0.8800 0.058 Uiso 0.659(8) 1 calc R . . E 1
H7AB H 0.5640 0.6650 0.8688 0.058 Uiso 0.659(8) 1 calc R . . E 1
H7BC H 0.6402 0.6078 0.8813 0.058 Uiso 0.341(8) 1 calc R . . E 2
H7BD H 0.5617 0.6483 0.8708 0.058 Uiso 0.341(8) 1 calc R . . E 2
C9A C 0.6652(3) 0.7580(3) 0.9016(3) 0.047(3) Uani 0.659(8) 1 d . . . E 1
H9A H 0.6122 0.7721 0.8900 0.056 Uiso 0.659(8) 1 calc R . . E 1
C8A C 0.6813(4) 0.6924(2) 0.8929(3) 0.048(3) Uani 0.659(8) 1 d G . . E 1
C17A C 0.7590(4) 0.6718(2) 0.9099(3) 0.055(3) Uani 0.659(8) 1 d G . . E 1
H17A H 0.7700 0.6270 0.9040 0.066 Uiso 0.659(8) 1 calc R . . E 1
C16A C 0.8205(3) 0.7168(2) 0.9356(3) 0.058(3) Uani 0.659(8) 1 d G . . E 1
H16A H 0.8735 0.7027 0.9472 0.070 Uiso 0.659(8) 1 calc R . . E 1
C15A C 0.8044(3) 0.7824(2) 0.94423(17) 0.054(3) Uani 0.659(8) 1 d G . . E 1
C10A C 0.7268(3) 0.8030(2) 0.92725(19) 0.050(3) Uani 0.659(8) 1 d G . . E 1
C11A C 0.7107(3) 0.8686(2) 0.9359(3) 0.066(3) Uani 0.659(8) 1 d G . . E 1
H11A H 0.6576 0.8827 0.9243 0.079 Uiso 0.659(8) 1 calc R . . E 1
C12A C 0.7722(4) 0.9136(2) 0.9616(3) 0.072(3) Uani 0.659(8) 1 d G . . E 1
H12A H 0.7612 0.9585 0.9675 0.086 Uiso 0.659(8) 1 calc R . . E 1
C13A C 0.8498(4) 0.8930(2) 0.9786(3) 0.062(3) Uani 0.659(8) 1 d G . . E 1
H13A H 0.8919 0.9238 0.9961 0.074 Uiso 0.659(8) 1 calc R . . E 1
C14A C 0.8659(3) 0.8274(3) 0.9699(2) 0.065(3) Uani 0.659(8) 1 d G . . E 1
H14A H 0.9190 0.8133 0.9815 0.078 Uiso 0.659(8) 1 calc R . . E 1
C17 C 0.7394(7) 0.7000(5) 0.9066(7) 0.066(5) Uani 0.341(8) 1 d . U . E 2
H17 H 0.7591 0.6574 0.9030 0.079 Uiso 0.341(8) 1 calc R . . E 2
C8 C 0.6585(7) 0.7099(6) 0.8869(8) 0.046(5) Uani 0.341(8) 1 d G U . E 2
C9 C 0.6297(6) 0.7722(7) 0.8922(7) 0.063(5) Uani 0.341(8) 1 d G U . E 2
H9 H 0.5744 0.7790 0.8787 0.075 Uiso 0.341(8) 1 calc R . . E 2
C10 C 0.6817(7) 0.8245(6) 0.9171(6) 0.075(6) Uani 0.341(8) 1 d G U . E 2
H10 H 0.6620 0.8671 0.9207 0.090 Uiso 0.341(8) 1 calc R . . E 2
C11 C 0.7625(6) 0.8146(5) 0.9368(4) 0.075(6) Uani 0.341(8) 1 d G U . E 2
C16 C 0.7913(6) 0.7523(5) 0.9316(4) 0.068(5) Uani 0.341(8) 1 d G U . E 2
C15 C 0.8722(6) 0.7424(6) 0.9513(6) 0.076(6) Uani 0.341(8) 1 d G U . E 2
H15 H 0.8919 0.6999 0.9477 0.091 Uiso 0.341(8) 1 calc R . . E 2
C14 C 0.9242(6) 0.7948(8) 0.9762(5) 0.075(5) Uani 0.341(8) 1 d G U . E 2
H14 H 0.9794 0.7880 0.9897 0.090 Uiso 0.341(8) 1 calc R . . E 2
C13 C 0.8953(8) 0.8571(7) 0.9815(5) 0.073(6) Uani 0.341(8) 1 d G U . E 2
H13 H 0.9309 0.8929 0.9986 0.088 Uiso 0.341(8) 1 calc R . . E 2
C12 C 0.8145(8) 0.8670(5) 0.9618(5) 0.079(6) Uani 0.341(8) 1 d G U . E 2
H12 H 0.7948 0.9096 0.9654 0.095 Uiso 0.341(8) 1 calc R . . E 2
C18 C 0.5422(4) 0.6998(2) 0.7551(2) 0.067(2) Uani 1 1 d . . . . .
H18A H 0.5686 0.7393 0.7799 0.081 Uiso 1 1 calc R . . . .
H18B H 0.5470 0.7017 0.7141 0.081 Uiso 1 1 calc R . . . .
C19 C 0.3871(3) 0.4524(2) 0.68025(19) 0.0296(10) Uani 1 1 d . . . . .
C20 C 0.3394(3) 0.4231(2) 0.5629(2) 0.0368(11) Uani 1 1 d . . . . .
C21 C 0.2379(4) 0.4529(4) 0.6155(3) 0.0583(16) Uani 1 1 d . . . . .
C22 C 0.4502(4) 0.2159(3) 0.6701(2) 0.067(2) Uani 1 1 d . . . . .
H22 H 0.4537 0.1696 0.6784 0.080 Uiso 1 1 calc R . . . .
C23 C 0.5079(4) 0.2542(3) 0.6683(2) 0.0573(16) Uani 1 1 d . . . . .
H23 H 0.5598 0.2402 0.6750 0.069 Uiso 1 1 calc R . . . .
C24 C 0.4786(3) 0.3182(3) 0.6548(2) 0.0421(13) Uani 1 1 d . . . . .
C25 C 0.5210(3) 0.3776(2) 0.6479(2) 0.0408(12) Uani 1 1 d . . . . .
H25A H 0.4889 0.4004 0.6087 0.061 Uiso 1 1 calc GR . . . .
H25B H 0.5714 0.3644 0.6467 0.061 Uiso 1 1 calc GR . . . .
H25C H 0.5307 0.4073 0.6836 0.061 Uiso 1 1 calc GR . . . .
C26 C 0.1889(4) 0.2218(3) 0.5454(2) 0.065(2) Uani 1 1 d . . . . .
H26 H 0.1805 0.1755 0.5465 0.077 Uiso 1 1 calc R . . . .
C27 C 0.1477(4) 0.2633(3) 0.4975(3) 0.0633(19) Uani 1 1 d . . . . .
H27 H 0.1043 0.2517 0.4597 0.076 Uiso 1 1 calc R . . . .
C28 C 0.1807(3) 0.3254(3) 0.5140(2) 0.0558(16) Uani 1 1 d . . . . .
C29 C 0.1582(4) 0.3877(3) 0.4766(3) 0.0658(18) Uani 1 1 d . . . . .
H29A H 0.1595 0.4247 0.5044 0.099 Uiso 1 1 calc GR . . . .
H29B H 0.1048 0.3832 0.4439 0.099 Uiso 1 1 calc GR . . . .
H29C H 0.1955 0.3962 0.4570 0.099 Uiso 1 1 calc GR . . . .
C30 C 0.2778(4) 0.2609(5) 0.7552(3) 0.083(3) Uani 1 1 d . . . . .
H30 H 0.2754 0.2169 0.7687 0.100 Uiso 1 1 calc R . . . .
C31 C 0.2679(4) 0.3171(5) 0.7835(3) 0.085(3) Uani 1 1 d . . . . .
H31 H 0.2561 0.3195 0.8198 0.102 Uiso 1 1 calc R . . . .
C32 C 0.2782(4) 0.3699(4) 0.7496(3) 0.065(2) Uani 1 1 d . . . . .
C33 C 0.2771(4) 0.4416(4) 0.7635(3) 0.077(2) Uani 1 1 d . . . . .
H33A H 0.3256 0.4624 0.7647 0.116 Uiso 1 1 calc GR . . . .
H33B H 0.2736 0.4471 0.8043 0.116 Uiso 1 1 calc GR . . . .
H33C H 0.2312 0.4624 0.7307 0.116 Uiso 1 1 calc GR . . . .
C34 C 0.3814(6) 0.0094(6) 0.6751(5) 0.115(3) Uani 1 1 d D . . . .
H34A H 0.3311 0.0252 0.6435 0.173 Uiso 0.6393 1 calc . . . B 1
H34B H 0.3724 -0.0310 0.6947 0.173 Uiso 0.6393 1 calc . . . B 1
H34C H 0.4178 -0.0002 0.6549 0.173 Uiso 0.6393 1 calc . . . B 1
H34D H 0.3598 -0.0283 0.6468 0.173 Uiso 0.3607 1 calc . . . B 2
H34E H 0.3427 0.0455 0.6633 0.173 Uiso 0.3607 1 calc . . . B 2
H34F H 0.3930 -0.0042 0.7185 0.173 Uiso 0.3607 1 calc . . . B 2
C35A C 0.9195(10) 0.5887(9) 0.8291(10) 0.159(6) Uani 0.762(13) 1 d D . . C 1
H35A H 0.9275 0.5482 0.8091 0.239 Uiso 0.762(13) 1 calc GR . . C 1
H35B H 0.9436 0.5835 0.8749 0.239 Uiso 0.762(13) 1 calc GR . . C 1
H35C H 0.9441 0.6262 0.8169 0.239 Uiso 0.762(13) 1 calc GR . . C 1
C35B C 0.836(5) 0.571(3) 0.822(3) 0.159(6) Uani 0.238(13) 1 d D U . C 2
H35D H 0.7812 0.5576 0.7981 0.239 Uiso 0.238(13) 1 calc GR . . C 2
H35E H 0.8409 0.5928 0.8609 0.239 Uiso 0.238(13) 1 calc GR . . C 2
H35F H 0.8700 0.5314 0.8321 0.239 Uiso 0.238(13) 1 calc GR . . C 2
C36 C 0.495(2) 0.9764(18) 0.5696(14) 0.210(9) Uani 0.5 1 d D U . D -1
H36A H 0.4576 1.0060 0.5776 0.315 Uiso 0.5 1 calc . . . F -1
H36B H 0.5441 1.0000 0.5778 0.315 Uiso 0.5 1 calc . . . G -1
H36C H 0.5052 0.9378 0.5974 0.315 Uiso 0.5 1 calc . . . H -1
C37A C 0.5856(11) 0.8428(9) 0.6333(8) 0.148(3) Uani 0.775(4) 1 d D U . A 1
H37A H 0.6430 0.8348 0.6557 0.178 Uiso 0.775(4) 1 calc R . . A 1
H37B H 0.5783 0.8767 0.6006 0.178 Uiso 0.775(4) 1 calc R . . A 1
C37B C 0.563(3) 0.8763(16) 0.6288(15) 0.148(3) Uani 0.225(4) 1 d D U . A 2
H37C H 0.5363 0.8823 0.6582 0.178 Uiso 0.225(4) 1 calc R . . A 2
H37D H 0.6098 0.9053 0.6431 0.178 Uiso 0.225(4) 1 calc R . . A 2
B1 B 0.3051(5) 0.2372(4) 0.6554(3) 0.065(2) Uani 1 1 d . . . . .
H1A H 0.3011 0.1889 0.6633 0.078 Uiso 1 1 calc R . . . .

loop_
_atom_site_aniso_label
_atom_site_aniso_U_11
_atom_site_aniso_U_22
_atom_site_aniso_U_33
_atom_site_aniso_U_23
_atom_site_aniso_U_13
_atom_site_aniso_U_12
Fe1 0.0419(6) 0.0217(4) 0.0113(4) 0.000 0.0055(4) 0.000
Fe2 0.0386(4) 0.0594(5) 0.0186(4) -0.0084(3) 0.0080(3) -0.0231(3)
Cl1A 0.112(2) 0.111(2) 0.147(3) -0.020(2) 0.025(2) -0.0211(19)
Cl1B 0.150(4) 0.185(4) 0.118(3) 0.007(3) 0.078(3) -0.024(3)
Cl2A 0.112(2) 0.111(2) 0.147(3) -0.020(2) 0.025(2) -0.0211(19)
Cl2B 0.150(4) 0.185(4) 0.118(3) 0.007(3) 0.078(3) -0.024(3)
O1A 0.169(11) 0.103(7) 0.127(9) 0.014(6) 0.057(7) 0.013(7)
O1B 0.169(11) 0.103(7) 0.127(9) 0.014(6) 0.057(7) 0.013(7)
O2A 0.104(6) 0.145(8) 0.106(7) -0.006(6) 0.054(5) -0.051(6)
O2B 0.104(6) 0.145(8) 0.106(7) -0.006(6) 0.054(5) -0.051(6)
O3 0.167(12) 0.189(13) 0.212(14) -0.023(12) -0.007(12) 0.046(11)
N1 0.050(2) 0.0262(19) 0.0167(18) 0.0007(14) 0.0091(17) -0.0090(17)
N2 0.084(3) 0.034(2) 0.0181(19) -0.0074(16) 0.018(2) -0.025(2)
N3 0.0273(19) 0.034(2) 0.0167(17) 0.0002(15) 0.0074(15) 0.0065(16)
N4 0.063(3) 0.058(3) 0.022(2) -0.0047(19) 0.013(2) -0.015(2)
N5 0.051(4) 0.139(7) 0.069(4) -0.022(4) 0.008(3) 0.010(4)
N6 0.070(3) 0.067(3) 0.026(2) 0.002(2) 0.008(2) -0.043(3)
N7 0.052(3) 0.073(3) 0.022(2) -0.007(2) 0.0068(19) -0.030(2)
N8 0.074(3) 0.051(3) 0.019(2) 0.0030(19) 0.002(2) -0.034(3)
N9 0.055(3) 0.043(2) 0.0206(19) -0.0054(17) 0.0083(18) -0.022(2)
N10 0.080(4) 0.090(4) 0.026(2) -0.003(2) 0.013(2) -0.063(3)
N11 0.046(3) 0.093(4) 0.022(2) -0.011(2) 0.0097(19) -0.035(3)
C1 0.045(3) 0.027(2) 0.016(2) 0.0018(17) 0.0065(19) -0.003(2)
C2 0.053(3) 0.036(3) 0.018(2) -0.0001(19) 0.011(2) -0.003(2)
C3 0.064(4) 0.053(3) 0.026(2) -0.003(2) 0.021(2) -0.021(3)
C4 0.073(4) 0.072(4) 0.031(3) -0.011(3) 0.023(3) -0.046(3)
C5 0.071(4) 0.044(3) 0.019(2) -0.005(2) 0.017(2) -0.031(3)
C6 0.074(4) 0.071(4) 0.027(3) -0.016(3) 0.023(3) -0.048(3)
C7 0.082(4) 0.043(3) 0.014(2) -0.006(2) 0.015(2) -0.025(3)
C9A 0.076(7) 0.043(6) 0.017(4) -0.010(4) 0.014(5) -0.032(5)
C8A 0.091(9) 0.034(5) 0.018(5) -0.006(4) 0.021(5) -0.019(5)
C17A 0.085(7) 0.054(6) 0.012(4) -0.005(4) 0.003(4) -0.028(5)
C16A 0.060(7) 0.083(7) 0.021(4) 0.001(5) 0.004(4) -0.012(5)
C15A 0.093(8) 0.055(6) 0.012(4) -0.003(4) 0.017(5) -0.026(6)
C10A 0.080(8) 0.055(6) 0.019(4) -0.005(4) 0.023(5) -0.028(6)
C11A 0.106(9) 0.055(6) 0.033(5) -0.016(4) 0.024(5) -0.036(6)
C12A 0.115(10) 0.058(6) 0.033(5) -0.013(4) 0.019(6) -0.043(6)
C13A 0.085(8) 0.064(7) 0.028(5) -0.003(5) 0.013(5) -0.041(6)
C14A 0.086(8) 0.071(7) 0.019(4) -0.001(5) 0.000(5) -0.038(6)
C17 0.083(10) 0.071(11) 0.054(12) 0.004(9) 0.038(10) -0.022(8)
C8 0.063(8) 0.048(9) 0.013(8) 0.010(8) 0.001(7) -0.022(8)
C9 0.092(11) 0.055(9) 0.022(8) -0.003(7) 0.001(9) -0.016(8)
C10 0.118(11) 0.048(10) 0.048(10) -0.026(9) 0.022(10) -0.019(8)
C11 0.106(10) 0.078(10) 0.036(10) -0.010(9) 0.024(10) -0.039(9)
C16 0.070(9) 0.096(11) 0.036(10) -0.007(10) 0.018(9) -0.029(8)
C15 0.079(10) 0.104(12) 0.040(9) -0.007(9) 0.018(9) -0.043(9)
C14 0.071(11) 0.118(13) 0.041(9) -0.005(9) 0.028(9) -0.042(9)
C13 0.108(12) 0.095(12) 0.024(8) -0.018(9) 0.034(9) -0.046(11)
C12 0.123(13) 0.079(12) 0.032(10) 0.003(9) 0.027(10) -0.020(10)
C18 0.152(7) 0.024(2) 0.021(2) -0.004(2) 0.029(4) -0.019(3)
C19 0.027(2) 0.043(3) 0.019(2) -0.0020(19) 0.0091(18) -0.004(2)
C20 0.040(3) 0.045(3) 0.020(2) -0.009(2) 0.006(2) -0.012(2)
C21 0.037(3) 0.092(5) 0.041(3) -0.013(3) 0.010(3) -0.012(3)
C22 0.094(5) 0.042(3) 0.027(3) 0.007(2) -0.015(3) -0.012(4)
C23 0.076(4) 0.045(3) 0.028(3) 0.002(2) -0.003(3) -0.004(3)
C24 0.050(3) 0.047(3) 0.018(2) -0.006(2) 0.002(2) -0.015(2)
C25 0.044(3) 0.041(3) 0.038(3) -0.004(2) 0.018(2) -0.004(2)
C26 0.078(4) 0.074(4) 0.029(3) -0.005(3) 0.008(3) -0.053(4)
C27 0.058(4) 0.089(5) 0.029(3) -0.004(3) 0.003(3) -0.047(4)
C28 0.052(3) 0.081(4) 0.024(3) -0.005(3) 0.004(2) -0.027(3)
C29 0.059(4) 0.079(5) 0.040(3) -0.005(3) -0.001(3) -0.020(3)
C30 0.088(5) 0.130(7) 0.025(3) -0.004(4) 0.016(3) -0.074(5)
C31 0.070(5) 0.155(8) 0.032(3) -0.009(4) 0.024(3) -0.065(5)
C32 0.047(3) 0.117(6) 0.032(3) -0.018(3) 0.016(3) -0.039(4)
C33 0.044(4) 0.148(8) 0.046(4) -0.018(4) 0.025(3) -0.012(4)
C34 0.108(8) 0.109(8) 0.121(8) 0.026(7) 0.038(6) -0.015(6)
C35A 0.145(11) 0.133(10) 0.185(12) 0.014(10) 0.050(10) -0.021(9)
C35B 0.145(11) 0.133(10) 0.185(12) 0.014(10) 0.050(10) -0.021(9)
C36 0.167(14) 0.181(14) 0.218(15) -0.024(14) 0.009(14) 0.050(13)
C37A 0.131(5) 0.154(6) 0.151(5) -0.006(5) 0.046(5) -0.023(5)
C37B 0.131(5) 0.154(6) 0.151(5) -0.006(5) 0.046(5) -0.023(5)
B1 0.085(5) 0.066(5) 0.027(3) 0.002(3) 0.005(3) -0.049(4)

loop_
_atom_type_symbol
_atom_type_description
_atom_type_scat_dispersion_real
_atom_type_scat_dispersion_imag
_atom_type_scat_source
C C 0.0033 0.0016 'International Tables Vol C Tables 4.2.6.8 and 6.1.1.4'
H H 0.0000 0.0000 'International Tables Vol C Tables 4.2.6.8 and 6.1.1.4'
B B 0.0013 0.0007 'International Tables Vol C Tables 4.2.6.8 and 6.1.1.4'
Cl Cl 0.1484 0.1585 'International Tables Vol C Tables 4.2.6.8 and 6.1.1.4'
Fe Fe 0.3463 0.8444 'International Tables Vol C Tables 4.2.6.8 and 6.1.1.4'
N N 0.0061 0.0033 'International Tables Vol C Tables 4.2.6.8 and 6.1.1.4'
O O 0.0106 0.0060 'International Tables Vol C Tables 4.2.6.8 and 6.1.1.4'

loop_
_geom_angle_atom_site_label_1
_geom_angle_atom_site_label_2
_geom_angle_atom_site_label_3
_geom_angle
_geom_angle_site_symmetry_1
_geom_angle_site_symmetry_3
_geom_angle_publ_flag
N1 Fe1 N1 177.4(2) . 2_656 ?
N1 Fe1 N2 81.27(16) 2_656 2_656 ?
N1 Fe1 N2 81.27(16) . . ?
N1 Fe1 N2 96.80(17) 2_656 . ?
N1 Fe1 N2 96.80(17) . 2_656 ?
N2 Fe1 N2 87.3(3) 2_656 . ?
N3 Fe1 N1 88.84(15) 2_656 . ?
N3 Fe1 N1 88.84(15) . 2_656 ?
N3 Fe1 N1 93.06(15) . . ?
N3 Fe1 N1 93.06(15) 2_656 2_656 ?
N3 Fe1 N2 174.27(15) 2_656 2_656 ?
N3 Fe1 N2 174.26(15) . . ?
N3 Fe1 N2 92.52(17) . 2_656 ?
N3 Fe1 N2 92.52(17) 2_656 . ?
N3 Fe1 N3 88.2(2) 2_656 . ?
N7 Fe2 N9 90.03(19) . . ?
N7 Fe2 N11 87.84(18) . . ?
N9 Fe2 N11 88.5(2) . . ?
C19 Fe2 N7 175.3(2) . . ?
C19 Fe2 N9 93.25(18) . . ?
C19 Fe2 N11 95.67(18) . . ?
C19 Fe2 C20 84.53(19) . . ?
C19 Fe2 C21 84.1(2) . . ?
C20 Fe2 N7 91.97(18) . . ?
C20 Fe2 N9 91.4(2) . . ?
C20 Fe2 N11 179.8(2) . . ?
C21 Fe2 N7 92.6(2) . . ?
C21 Fe2 N9 177.4(2) . . ?
C21 Fe2 N11 91.4(3) . . ?
C21 Fe2 C20 88.7(3) . . ?
C1 N1 Fe1 127.6(3) . . ?
C5 N1 Fe1 114.8(3) . . ?
C5 N1 C1 117.4(4) . . ?
C6 N2 Fe1 105.0(3) . . ?
C6 N2 C7 109.0(5) . . ?
C6 N2 C18 110.6(4) . . ?
C7 N2 Fe1 116.1(3) . . ?
C18 N2 Fe1 104.5(3) . . ?
C18 N2 C7 111.3(4) . . ?
C19 N3 Fe1 174.8(4) . . ?
N7 N6 B1 119.2(4) . . ?
C26 N6 N7 109.2(5) . . ?
C26 N6 B1 131.6(5) . . ?
N6 N7 Fe2 117.8(3) . . ?
C28 N7 Fe2 135.5(4) . . ?
C28 N7 N6 106.6(4) . . ?
N9 N8 B1 119.0(6) . . ?
C22 N8 N9 110.0(5) . . ?
C22 N8 B1 130.9(6) . . ?
N8 N9 Fe2 117.9(4) . . ?
C24 N9 Fe2 136.9(4) . . ?
C24 N9 N8 105.2(5) . . ?
N11 N10 B1 119.5(4) . . ?
C30 N10 N11 109.5(6) . . ?
C30 N10 B1 131.0(6) . . ?
N10 N11 Fe2 117.2(4) . . ?
C32 N11 Fe2 136.5(5) . . ?
C32 N11 N10 106.3(5) . . ?
N1 C1 C2 122.4(4) . . ?
C3 C2 C1 119.6(4) . . ?
C2 C3 C4 118.3(5) . . ?
C5 C4 C3 119.2(5) . . ?
N1 C5 C4 123.1(4) . . ?
N1 C5 C6 114.0(4) . . ?
C4 C5 C6 122.8(5) . . ?
N2 C6 C5 109.4(5) . . ?
N2 C7 C8A 116.7(5) . . ?
N2 C7 C8 114.7(7) . . ?
C8A C9A C10A 120.0 . . ?
C9A C8A C7 116.2(4) . . ?
C9A C8A C17A 120.0 . . ?
C17A C8A C7 123.7(4) . . ?
C16A C17A C8A 120.0 . . ?
C17A C16A C15A 120.0 . . ?
C16A C15A C14A 120.0 . . ?
C10A C15A C16A 120.0 . . ?
C10A C15A C14A 120.0 . . ?
C15A C10A C9A 120.0 . . ?
C11A C10A C9A 120.0 . . ?
C11A C10A C15A 120.0 . . ?
C10A C11A C12A 120.0 . . ?
C11A C12A C13A 120.0 . . ?
C14A C13A C12A 120.0 . . ?
C13A C14A C15A 120.0 . . ?
C8 C17 C16 120.0 . . ?
C17 C8 C7 113.8(8) . . ?
C9 C8 C7 126.2(8) . . ?
C9 C8 C17 120.0 . . ?
C10 C9 C8 120.0 . . ?
C9 C10 C11 120.0 . . ?
C10 C11 C12 120.0 . . ?
C16 C11 C10 120.0 . . ?
C16 C11 C12 120.0 . . ?
C11 C16 C17 120.0 . . ?
C15 C16 C17 120.0 . . ?
C15 C16 C11 120.0 . . ?
C16 C15 C14 120.0 . . ?
C13 C14 C15 120.0 . . ?
C12 C13 C14 120.0 . . ?
C13 C12 C11 120.0 . . ?
C18 C18 N2 109.6(4) 2_656 . ?
N3 C19 Fe2 173.2(4) . . ?
N4 C20 Fe2 176.9(4) . . ?
N5 C21 Fe2 176.6(6) . . ?
C23 C22 N8 108.0(5) . . ?
C22 C23 C24 107.7(6) . . ?
N9 C24 C23 109.0(5) . . ?
N9 C24 C25 123.7(5) . . ?
C23 C24 C25 127.3(6) . . ?
N6 C26 C27 108.5(5) . . ?
C26 C27 C28 106.9(5) . . ?
N7 C28 C27 108.7(5) . . ?
N7 C28 C29 123.3(5) . . ?
C27 C28 C29 128.0(5) . . ?
N10 C30 C31 108.0(7) . . ?
C30 C31 C32 107.1(6) . . ?
N11 C32 C31 109.1(7) . . ?
N11 C32 C33 123.1(6) . . ?
C31 C32 C33 127.7(6) . . ?
Cl1A C37A Cl1B 111.5(9) . . ?
Cl2A C37B Cl2B 113.4(18) . . ?
N8 B1 N6 108.7(5) . . ?
N8 B1 N10 107.6(5) . . ?
N10 B1 N6 108.1(7) . . ?

loop_
_geom_bond_atom_site_label_1
_geom_bond_atom_site_label_2
_geom_bond_distance
_geom_bond_site_symmetry_2
_geom_bond_publ_flag
Fe1 N1 1.979(4) 2_656 ?
Fe1 N1 1.979(4) . ?
Fe1 N2 2.040(4) . ?
Fe1 N2 2.040(4) 2_656 ?
Fe1 N3 1.920(4) . ?
Fe1 N3 1.920(4) 2_656 ?
Fe2 N7 2.001(4) . ?
Fe2 N9 2.005(5) . ?
Fe2 N11 2.022(4) . ?
Fe2 C19 1.906(5) . ?
Fe2 C20 1.921(5) . ?
Fe2 C21 1.913(8) . ?
Cl1A C37A 1.738(14) . ?
Cl1B C37A 1.785(14) . ?
Cl2A C37B 1.79(2) . ?
Cl2B C37B 1.83(2) . ?
O1A C34 1.485(15) . ?
O1B C34 1.470(16) . ?
O2A C35A 1.373(15) . ?
O2B C35B 1.43(2) . ?
O3 C36 1.430(18) . ?
N1 C1 1.352(5) . ?
N1 C5 1.346(7) . ?
N2 C6 1.486(8) . ?
N2 C7 1.518(5) . ?
N2 C18 1.497(7) . ?
N3 C19 1.159(6) . ?
N4 C20 1.153(6) . ?
N5 C21 1.147(9) . ?
N6 N7 1.375(7) . ?
N6 C26 1.335(7) . ?
N6 B1 1.531(8) . ?
N7 C28 1.350(7) . ?
N8 N9 1.382(6) . ?
N8 C22 1.342(9) . ?
N8 B1 1.513(9) . ?
N9 C24 1.347(7) . ?
N10 N11 1.379(8) . ?
N10 C30 1.342(7) . ?
N10 B1 1.514(10) . ?
N11 C32 1.346(8) . ?
C1 C2 1.381(7) . ?
C2 C3 1.380(7) . ?
C3 C4 1.385(7) . ?
C4 C5 1.376(8) . ?
C5 C6 1.498(7) . ?
C7 C8A 1.552(6) . ?
C7 C8 1.547(10) . ?
C9A C8A 1.3900 . ?
C9A C10A 1.3900 . ?
C8A C17A 1.3900 . ?
C17A C16A 1.3900 . ?
C16A C15A 1.3900 . ?
C15A C10A 1.3900 . ?
C15A C14A 1.3900 . ?
C10A C11A 1.3900 . ?
C11A C12A 1.3900 . ?
C12A C13A 1.3900 . ?
C13A C14A 1.3900 . ?
C17 C8 1.3900 . ?
C17 C16 1.3900 . ?
C8 C9 1.3900 . ?
C9 C10 1.3900 . ?
C10 C11 1.3900 . ?
C11 C16 1.3900 . ?
C11 C12 1.3900 . ?
C16 C15 1.3900 . ?
C15 C14 1.3900 . ?
C14 C13 1.3900 . ?
C13 C12 1.3900 . ?
C18 C18 1.479(15) 2_656 ?
C22 C23 1.331(9) . ?
C23 C24 1.389(8) . ?
C24 C25 1.474(7) . ?
C26 C27 1.358(9) . ?
C27 C28 1.380(8) . ?
C28 C29 1.490(9) . ?
C30 C31 1.359(12) . ?
C31 C32 1.384(10) . ?
C32 C33 1.484(11) . ?
